data_1556322
loop_
_publ_author_name
'O'Neill, James A. T.'
'Rosair, Georgina M.'
'Lee, Ai-Lan'

_publ_section_title
;
 Gold(iii)--oxo complexes as catalysts in intramolecular hydroamination
;
_journal_issue 9
_journal_name_full 'Catalysis Science &amp; Technology'
_journal_page_first 1818
_journal_paper_doi 10.1039/c2cy20255g
_journal_volume 2
_journal_year 2012
_chemical_formula_moiety 'C12 H13 N2, Au Cl4'
_chemical_formula_sum 'C12 H13 Au Cl4 N2'
_chemical_formula_weight 524.01
_space_group_IT_number 15
_space_group_name_Hall '-C 2yc'
_space_group_name_H-M_alt 'C 1 2/c 1'
_symmetry_cell_setting monoclinic
_symmetry_space_group_name_H-M 'C 1 2/c 1'
_atom_sites_solution_hydrogens geom
_atom_sites_solution_primary direct
_atom_sites_solution_secondary difmap
_audit_creation_method SHELXL-97
_audit_update_record
;
2012-04-12 # Formatted by publCIF
;
_cell_angle_alpha 90.00
_cell_angle_beta 99.676(2)
_cell_angle_gamma 90.00
_cell_formula_units_Z 8
_cell_length_a 22.1175(10)
_cell_length_b 14.7910(7)
_cell_length_c 9.5257(4)
_cell_measurement_reflns_used 9980
_cell_measurement_temperature 100(2)
_cell_measurement_theta_max 32.12
_cell_measurement_theta_min 2.61
_cell_volume 3071.9(2)
_computing_cell_refinement 'Bruker SAINT'
_computing_data_collection 'Bruker APEX2'
_computing_data_reduction 'Bruker SAINT'
_computing_molecular_graphics 'Bruker SHELXTL'
_computing_publication_material 'Bruker SHELXTL'
_computing_structure_refinement 'SHELXL-97 (Sheldrick, 2008)'
_computing_structure_solution 'SHELXS-97 (Sheldrick, 2008)'
_diffrn_ambient_temperature 100(2)
_diffrn_measured_fraction_theta_full 0.999
_diffrn_measured_fraction_theta_max 0.989
_diffrn_measurement_device_type 'Bruker APEX-II CCD'
_diffrn_measurement_method '\f and \w scans'
_diffrn_radiation_monochromator graphite
_diffrn_radiation_source 'fine-focus sealed tube'
_diffrn_radiation_type MoK\a
_diffrn_radiation_wavelength 0.71073
_diffrn_reflns_av_R_equivalents 0.0574
_diffrn_reflns_av_sigmaI/netI 0.0370
_diffrn_reflns_limit_h_max 33
_diffrn_reflns_limit_h_min -33
_diffrn_reflns_limit_k_max 22
_diffrn_reflns_limit_k_min -22
_diffrn_reflns_limit_l_max 14
_diffrn_reflns_limit_l_min -14
_diffrn_reflns_number 40918
_diffrn_reflns_theta_full 25.00
_diffrn_reflns_theta_max 32.84
_diffrn_reflns_theta_min 2.75
_exptl_absorpt_coefficient_mu 10.260
_exptl_absorpt_correction_T_max 0.4941
_exptl_absorpt_correction_T_min 0.1921
_exptl_absorpt_correction_type multi-scan
_exptl_absorpt_process_details 'SADABS (Bruker, 2008)'
_exptl_crystal_colour yellow
_exptl_crystal_density_diffrn 2.266
_exptl_crystal_density_method 'not measured'
_exptl_crystal_description BLOCK
_exptl_crystal_F_000 1968
_exptl_crystal_size_max 0.24
_exptl_crystal_size_mid 0.12
_exptl_crystal_size_min 0.08
_refine_diff_density_max 2.160
_refine_diff_density_min -3.005
_refine_diff_density_rms 0.219
_refine_ls_extinction_method none
_refine_ls_goodness_of_fit_ref 1.016
_refine_ls_hydrogen_treatment mixed
_refine_ls_matrix_type full
_refine_ls_number_parameters 179
_refine_ls_number_reflns 5667
_refine_ls_number_restraints 0
_refine_ls_restrained_S_all 1.016
_refine_ls_R_factor_all 0.0356
_refine_ls_R_factor_gt 0.0275
_refine_ls_shift/su_max 0.001
_refine_ls_shift/su_mean 0.000
_refine_ls_structure_factor_coef Fsqd
_refine_ls_weighting_details 'calc w=1/[\s^2^(Fo^2^)+(0.0350P)^2^+0.0000P] where P=(Fo^2^+2Fc^2^)/3'
_refine_ls_weighting_scheme calc
_refine_ls_wR_factor_gt 0.0615
_refine_ls_wR_factor_ref 0.0649
_reflns_number_gt 4911
_reflns_number_total 5667
_reflns_threshold_expression >2sigma(I)
_cod_data_source_file c2cy20255g.txt
_cod_data_source_block 4256
_cod_original_sg_symbol_H-M C2/c
_cod_database_code 1556322

loop_
_symmetry_equiv_pos_as_xyz
'x, y, z'
'-x, y, -z+1/2'
'x+1/2, y+1/2, z'
'-x+1/2, y+1/2, -z+1/2'
'-x, -y, -z'
'x, -y, z-1/2'
'-x+1/2, -y+1/2, -z'
'x+1/2, -y+1/2, z-1/2'

loop_
_atom_site_label
_atom_site_type_symbol
_atom_site_fract_x
_atom_site_fract_y
_atom_site_fract_z
_atom_site_U_iso_or_equiv
_atom_site_adp_type
_atom_site_occupancy
_atom_site_symmetry_multiplicity
_atom_site_calc_flag
_atom_site_refinement_flags
Au1 Au 0.0000 0.208015(10) 0.7500 0.01017(4) Uani 1 2 d S
Cl1 Cl 0.01246(4) 0.31543(5) 0.58542(8) 0.01908(15) Uani 1 1 d .
Cl2 Cl 0.00954(4) 0.09930(5) 0.58575(8) 0.01777(15) Uani 1 1 d .
Au2 Au 0.2500 0.2500 1.0000 0.01197(4) Uani 1 2 d S
Cl3 Cl 0.14995(4) 0.20535(6) 0.94656(9) 0.02066(16) Uani 1 1 d .
Cl4 Cl 0.25391(4) 0.19809(6) 1.22731(8) 0.02152(16) Uani 1 1 d .
N1 N 0.15698(12) 0.38392(19) 0.4573(3) 0.0152(5) Uani 1 1 d .
N2 N 0.14796(12) 0.20592(18) 0.4723(3) 0.0130(5) Uani 1 1 d .
H2 H 0.1651(18) 0.240(3) 0.535(4) 0.016 Uiso 1 1 d .
C2 C 0.15860(15) 0.4746(2) 0.4643(3) 0.0178(6) Uani 1 1 d .
C3 C 0.11998(15) 0.5286(2) 0.3680(4) 0.0226(7) Uani 1 1 d .
H3 H 0.1214 0.5926 0.3765 0.027 Uiso 1 1 calc R
C4 C 0.07979(17) 0.4880(3) 0.2607(4) 0.0269(8) Uani 1 1 d .
H4 H 0.0536 0.5237 0.1932 0.032 Uiso 1 1 calc R
C5 C 0.07783(16) 0.3942(2) 0.2517(4) 0.0217(7) Uani 1 1 d .
H5 H 0.0506 0.3646 0.1782 0.026 Uiso 1 1 calc R
C6 C 0.11669(14) 0.3453(2) 0.3529(3) 0.0134(5) Uani 1 1 d .
C7 C 0.11504(15) 0.2459(2) 0.3546(3) 0.0136(6) Uani 1 1 d .
C8 C 0.08365(15) 0.1911(2) 0.2504(3) 0.0165(6) Uani 1 1 d .
H8 H 0.0602 0.2167 0.1672 0.020 Uiso 1 1 calc R
C9 C 0.08660(15) 0.0981(2) 0.2680(3) 0.0192(6) Uani 1 1 d .
H9 H 0.0648 0.0599 0.1967 0.023 Uiso 1 1 calc R
C10 C 0.12122(14) 0.0602(2) 0.3892(3) 0.0179(6) Uani 1 1 d .
H10 H 0.1235 -0.0036 0.4002 0.021 Uiso 1 1 calc R
C11 C 0.15232(14) 0.1160(2) 0.4934(3) 0.0144(6) Uani 1 1 d .
C12 C 0.18907(15) 0.0825(2) 0.6296(3) 0.0188(6) Uani 1 1 d .
H12A H 0.2314 0.1041 0.6376 0.028 Uiso 1 1 calc R
H12B H 0.1887 0.0163 0.6303 0.028 Uiso 1 1 calc R
H12C H 0.1712 0.1053 0.7101 0.028 Uiso 1 1 calc R
C13 C 0.20492(16) 0.5166(2) 0.5791(4) 0.0231(7) Uani 1 1 d .
H13A H 0.2186 0.4717 0.6532 0.035 Uiso 1 1 calc R
H13B H 0.1862 0.5680 0.6208 0.035 Uiso 1 1 calc R
H13C H 0.2402 0.5378 0.5381 0.035 Uiso 1 1 calc R

loop_
_atom_site_aniso_label
_atom_site_aniso_U_11
_atom_site_aniso_U_22
_atom_site_aniso_U_33
_atom_site_aniso_U_23
_atom_site_aniso_U_13
_atom_site_aniso_U_12
Au1 0.01227(7) 0.00989(7) 0.00885(7) 0.000 0.00319(5) 0.000
Cl1 0.0311(4) 0.0146(3) 0.0123(3) 0.0018(3) 0.0059(3) -0.0032(3)
Cl2 0.0256(4) 0.0145(3) 0.0141(3) -0.0033(3) 0.0059(3) 0.0022(3)
Au2 0.01336(8) 0.01174(7) 0.01138(7) -0.00029(5) 0.00372(6) 0.00068(5)
Cl3 0.0155(3) 0.0277(4) 0.0192(3) -0.0019(3) 0.0040(3) -0.0041(3)
Cl4 0.0250(4) 0.0262(4) 0.0136(3) 0.0043(3) 0.0039(3) -0.0037(3)
N1 0.0179(13) 0.0147(12) 0.0139(11) -0.0013(10) 0.0050(10) -0.0004(10)
N2 0.0148(12) 0.0128(11) 0.0117(11) -0.0010(9) 0.0029(10) -0.0009(9)
C2 0.0218(16) 0.0143(14) 0.0188(14) -0.0002(12) 0.0075(12) -0.0014(12)
C3 0.0243(17) 0.0143(14) 0.0301(18) 0.0025(13) 0.0071(15) 0.0017(13)
C4 0.0268(18) 0.0215(17) 0.0310(18) 0.0074(15) 0.0006(15) 0.0061(14)
C5 0.0225(16) 0.0208(16) 0.0205(15) 0.0036(13) 0.0004(13) 0.0031(13)
C6 0.0167(13) 0.0124(12) 0.0118(11) 0.0002(10) 0.0048(11) -0.0002(11)
C7 0.0131(13) 0.0160(13) 0.0130(13) -0.0004(10) 0.0060(11) 0.0008(10)
C8 0.0183(15) 0.0181(14) 0.0129(13) -0.0023(11) 0.0023(12) 0.0008(11)
C9 0.0206(16) 0.0208(16) 0.0168(14) -0.0065(12) 0.0048(12) -0.0040(12)
C10 0.0209(16) 0.0131(13) 0.0210(15) -0.0033(12) 0.0071(13) -0.0029(12)
C11 0.0172(14) 0.0131(13) 0.0153(13) 0.0006(11) 0.0094(11) 0.0002(11)
C12 0.0236(16) 0.0163(14) 0.0175(14) 0.0035(12) 0.0059(12) 0.0012(12)
C13 0.0272(18) 0.0159(15) 0.0263(17) -0.0036(13) 0.0049(14) -0.0032(13)

loop_
_atom_type_symbol
_atom_type_description
_atom_type_scat_dispersion_real
_atom_type_scat_dispersion_imag
_atom_type_scat_source
C C 0.0033 0.0016 'International Tables Vol C Tables 4.2.6.8 and 6.1.1.4'
H H 0.0000 0.0000 'International Tables Vol C Tables 4.2.6.8 and 6.1.1.4'
Au Au -2.0133 8.8022 'International Tables Vol C Tables 4.2.6.8 and 6.1.1.4'
Cl Cl 0.1484 0.1585 'International Tables Vol C Tables 4.2.6.8 and 6.1.1.4'
N N 0.0061 0.0033 'International Tables Vol C Tables 4.2.6.8 and 6.1.1.4'

loop_
_geom_angle_atom_site_label_1
_geom_angle_atom_site_label_2
_geom_angle_atom_site_label_3
_geom_angle
_geom_angle_site_symmetry_1
_geom_angle_site_symmetry_3
Cl2 Au1 Cl2 90.20(4) . 2_556
Cl2 Au1 Cl1 89.07(3) . .
Cl2 Au1 Cl1 178.30(3) 2_556 .
Cl2 Au1 Cl1 178.30(3) . 2_556
Cl2 Au1 Cl1 89.07(3) 2_556 2_556
Cl1 Au1 Cl1 91.70(4) . 2_556
Cl3 Au2 Cl3 180.0 7_557 .
Cl3 Au2 Cl4 90.29(3) 7_557 .
Cl3 Au2 Cl4 89.71(3) . .
Cl3 Au2 Cl4 89.71(3) 7_557 7_557
Cl3 Au2 Cl4 90.29(3) . 7_557
Cl4 Au2 Cl4 180.0 . 7_557
C2 N1 C6 118.0(3) . .
C11 N2 C7 124.5(3) . .
C11 N2 H2 119(3) . .
C7 N2 H2 117(3) . .
N1 C2 C3 122.1(3) . .
N1 C2 C13 117.3(3) . .
C3 C2 C13 120.6(3) . .
C4 C3 C2 119.1(3) . .
C4 C3 H3 120.5 . .
C2 C3 H3 120.5 . .
C3 C4 C5 119.4(3) . .
C3 C4 H4 120.3 . .
C5 C4 H4 120.3 . .
C6 C5 C4 118.1(3) . .
C6 C5 H5 121.0 . .
C4 C5 H5 121.0 . .
N1 C6 C5 123.3(3) . .
N1 C6 C7 115.5(3) . .
C5 C6 C7 121.2(3) . .
N2 C7 C8 118.2(3) . .
N2 C7 C6 115.6(3) . .
C8 C7 C6 126.2(3) . .
C7 C8 C9 119.3(3) . .
C7 C8 H8 120.3 . .
C9 C8 H8 120.3 . .
C8 C9 C10 120.6(3) . .
C8 C9 H9 119.7 . .
C10 C9 H9 119.7 . .
C11 C10 C9 119.6(3) . .
C11 C10 H10 120.2 . .
C9 C10 H10 120.2 . .
N2 C11 C10 117.9(3) . .
N2 C11 C12 118.1(3) . .
C10 C11 C12 123.9(3) . .
C11 C12 H12A 109.5 . .
C11 C12 H12B 109.5 . .
H12A C12 H12B 109.5 . .
C11 C12 H12C 109.5 . .
H12A C12 H12C 109.5 . .
H12B C12 H12C 109.5 . .
C2 C13 H13A 109.5 . .
C2 C13 H13B 109.5 . .
H13A C13 H13B 109.5 . .
C2 C13 H13C 109.5 . .
H13A C13 H13C 109.5 . .
H13B C13 H13C 109.5 . .

loop_
_geom_bond_atom_site_label_1
_geom_bond_atom_site_label_2
_geom_bond_distance
_geom_bond_site_symmetry_2
Au1 Cl2 2.2779(7) .
Au1 Cl2 2.2780(7) 2_556
Au1 Cl1 2.2810(7) .
Au1 Cl1 2.2810(7) 2_556
Au2 Cl3 2.2833(8) 7_557
Au2 Cl3 2.2833(8) .
Au2 Cl4 2.2853(8) .
Au2 Cl4 2.2853(8) 7_557
N1 C2 1.343(4) .
N1 C6 1.346(4) .
N2 C11 1.347(4) .
N2 C7 1.364(4) .
N2 H2 0.82(4) .
C2 C3 1.395(4) .
C2 C13 1.502(4) .
C3 C4 1.376(5) .
C3 H3 0.9500 .
C4 C5 1.389(5) .
C4 H4 0.9500 .
C5 C6 1.383(4) .
C5 H5 0.9500 .
C6 C7 1.471(4) .
C7 C8 1.376(4) .
C8 C9 1.386(5) .
C8 H8 0.9500 .
C9 C10 1.392(4) .
C9 H9 0.9500 .
C10 C11 1.382(4) .
C10 H10 0.9500 .
C11 C12 1.494(4) .
C12 H12A 0.9800 .
C12 H12B 0.9800 .
C12 H12C 0.9800 .
C13 H13A 0.9800 .
C13 H13B 0.9800 .
C13 H13C 0.9800 .

loop_
_geom_hbond_atom_site_label_D
_geom_hbond_atom_site_label_H
_geom_hbond_atom_site_label_A
_geom_hbond_distance_DH
_geom_hbond_distance_HA
_geom_hbond_distance_DA
_geom_hbond_angle_DHA
_geom_hbond_site_symmetry_A
N2 H2 Cl4 0.82(4) 2.79(4) 3.581(3) 160(4) 7_557
